data_7250952
loop_
_publ_author_name
'Mingazhetdinova, Dilyara O.'
'Nefedova, Anna A.'
'Kozhikhov, Andrey A.'
'Agarkov, Artem S.'
'Litvinov, Igor A.'
'Frantsuzova, Lubov V.'
'Islamov, Daut R.'
'Solovieva, Svetlana E.'
'Antipin, Igor S.'

_publ_section_title
;
 Supramolecular interplay: how non-covalent bonds affect the crystal
 packing of 2-arylmethylidenethiazolo[3,2-a]pyrimidines
;
_journal_issue 42
_journal_name_full CrystEngComm
_journal_page_first 6884
_journal_page_last 6893
_journal_paper_doi 10.1039/D5CE00511F
_journal_volume 27
_journal_year 2025
_chemical_formula_moiety 'C23 H18 Br2 N2 O3 S'
_chemical_formula_sum 'C23 H18 Br2 N2 O3 S'
_chemical_formula_weight 562.27
_space_group_crystal_system triclinic
_space_group_IT_number 2
_space_group_name_Hall '-P 1'
_space_group_name_H-M_alt 'P -1'
_atom_sites_solution_hydrogens geom
_audit_creation_method SHELXL-2018/3
_audit_update_record
;
2025-05-16 deposited with the CCDC.	2025-09-16 downloaded from the CCDC.
;
_cell_angle_alpha 74.852(4)
_cell_angle_beta 85.203(4)
_cell_angle_gamma 73.512(4)
_cell_formula_units_Z 2
_cell_length_a 7.7322(10)
_cell_length_b 11.5483(14)
_cell_length_c 12.9685(16)
_cell_measurement_reflns_used 9915
_cell_measurement_temperature 100(2)
_cell_measurement_theta_max 28.24
_cell_measurement_theta_min 2.79
_cell_volume 1071.8(2)
_computing_cell_refinement 'Bruker SAINT'
_computing_data_collection 'Bruker APEX2'
_computing_data_reduction 'Bruker SAINT'
_computing_molecular_graphics 'Bruker SHELXTL'
_computing_publication_material 'Bruker SHELXTL'
_computing_structure_refinement 'SHELXL-2018/3 (Sheldrick, 2018)'
_computing_structure_solution 'SHELXT 2014/5 (Sheldrick, 2014)'
_diffrn_ambient_temperature 100(2)
_diffrn_measured_fraction_theta_full 0.997
_diffrn_measured_fraction_theta_max 0.997
_diffrn_measurement_device_type 'Bruker D8 QUEST'
_diffrn_measurement_method '\f and \w scans'
_diffrn_radiation_type MoK\a
_diffrn_radiation_wavelength 0.71073
_diffrn_reflns_av_R_equivalents 0.0860
_diffrn_reflns_av_unetI/netI 0.0370
_diffrn_reflns_Laue_measured_fraction_full 0.997
_diffrn_reflns_Laue_measured_fraction_max 0.997
_diffrn_reflns_limit_h_max 10
_diffrn_reflns_limit_h_min -10
_diffrn_reflns_limit_k_max 15
_diffrn_reflns_limit_k_min -15
_diffrn_reflns_limit_l_max 17
_diffrn_reflns_limit_l_min -17
_diffrn_reflns_number 65380
_diffrn_reflns_point_group_measured_fraction_full 0.997
_diffrn_reflns_point_group_measured_fraction_max 0.997
_diffrn_reflns_theta_full 25.242
_diffrn_reflns_theta_max 28.283
_diffrn_reflns_theta_min 1.899
_diffrn_source 'I\mS DIAMOND'
_exptl_absorpt_coefficient_mu 3.908
_exptl_absorpt_correction_T_max 0.7457
_exptl_absorpt_correction_T_min 0.5162
_exptl_absorpt_correction_type multi-scan
_exptl_crystal_colour green
_exptl_crystal_density_diffrn 1.742
_exptl_crystal_description prismatic
_exptl_crystal_F_000 560
_exptl_crystal_size_max 0.40
_exptl_crystal_size_mid 0.15
_exptl_crystal_size_min 0.08
_refine_diff_density_max 0.737
_refine_diff_density_min -0.387
_refine_diff_density_rms 0.110
_refine_ls_extinction_method none
_refine_ls_goodness_of_fit_ref 1.007
_refine_ls_hydrogen_treatment constr
_refine_ls_matrix_type full
_refine_ls_number_parameters 282
_refine_ls_number_reflns 5295
_refine_ls_number_restraints 0
_refine_ls_restrained_S_all 1.007
_refine_ls_R_factor_all 0.0405
_refine_ls_R_factor_gt 0.0301
_refine_ls_shift/su_max 0.002
_refine_ls_shift/su_mean 0.000
_refine_ls_structure_factor_coef Fsqd
_refine_ls_weighting_details 'w=1/[\s^2^(Fo^2^)+(0.0390P)^2^+0.7712P] where P=(Fo^2^+2Fc^2^)/3'
_refine_ls_weighting_scheme calc
_refine_ls_wR_factor_gt 0.0729
_refine_ls_wR_factor_ref 0.0767
_reflns_Friedel_coverage 0.000
_reflns_number_gt 4463
_reflns_number_total 5295
_reflns_threshold_expression 'I > 2\s(I)'
_cod_data_source_file d5ce00511f2.cif
_cod_data_source_block shelx_CCDC5
_cod_depositor_comments 'Adding full bibliography for 7250946--7250954.cif.'
_cod_database_code 7250952
_shelx_shelxl_version_number 2018/3
_shelx_space_group_comment
;
The symmetry employed for this shelxl refinement is uniquely defined
by the following loop, which should always be used as a source of
symmetry information in preference to the above space-group names.
They are only intended as comments.
;

loop_
_space_group_symop_operation_xyz
'x, y, z'
'-x, -y, -z'

loop_
_atom_site_label
_atom_site_type_symbol
_atom_site_fract_x
_atom_site_fract_y
_atom_site_fract_z
_atom_site_U_iso_or_equiv
_atom_site_adp_type
_atom_site_occupancy
_atom_site_site_symmetry_order
_atom_site_calc_flag
_atom_site_refinement_flags_posn
_atom_site_refinement_flags_adp
_atom_site_refinement_flags_occupancy
_atom_site_disorder_assembly
_atom_site_disorder_group
C2 C 0.5238(3) 0.59072(19) 0.75720(17) 0.0149(4) Uani 1 1 d . . . . .
C3 C 0.6302(3) 0.65542(19) 0.80038(16) 0.0141(4) Uani 1 1 d . . . . .
C5 C 0.8451(3) 0.78555(18) 0.73646(16) 0.0116(4) Uani 1 1 d . . . . .
H5 H 0.904330 0.752924 0.807882 0.014 Uiso 1 1 calc R U . . .
C6 C 0.9894(3) 0.79128(19) 0.64914(16) 0.0133(4) Uani 1 1 d . . . . .
C7 C 0.9780(3) 0.7572(2) 0.55878(17) 0.0157(4) Uani 1 1 d . . . . .
C8A C 0.7434(3) 0.67376(19) 0.62550(16) 0.0137(4) Uani 1 1 d . . . . .
C9 C 0.3972(3) 0.5449(2) 0.81866(17) 0.0160(4) Uani 1 1 d . . . . .
H9 H 0.392630 0.551146 0.890506 0.019 Uiso 1 1 calc R U . . .
C10 C 0.2662(3) 0.48753(19) 0.79341(17) 0.0156(4) Uani 1 1 d . . . . .
C11 C 0.1658(3) 0.43580(19) 0.87901(17) 0.0164(4) Uani 1 1 d . . . . .
H11 H 0.185471 0.437987 0.949725 0.020 Uiso 1 1 calc R U . . .
C12 C 0.0380(3) 0.38170(19) 0.85966(18) 0.0171(4) Uani 1 1 d . . . . .
C13 C 0.0034(3) 0.3778(2) 0.75801(18) 0.0178(4) Uani 1 1 d . . . . .
H13 H -0.086014 0.340814 0.746427 0.021 Uiso 1 1 calc R U . . .
C14 C 0.1029(3) 0.4295(2) 0.67286(18) 0.0185(4) Uani 1 1 d . . . . .
H14 H 0.081684 0.427478 0.602333 0.022 Uiso 1 1 calc R U . . .
C15 C 0.2325(3) 0.4838(2) 0.69030(17) 0.0161(4) Uani 1 1 d . . . . .
H15 H 0.299109 0.518998 0.631538 0.019 Uiso 1 1 calc R U . . .
C16 C 0.7170(3) 0.91535(19) 0.72992(16) 0.0127(4) Uani 1 1 d . . . . .
C17 C 0.6879(3) 0.96424(19) 0.81914(17) 0.0140(4) Uani 1 1 d . . . . .
H17 H 0.742166 0.916300 0.885493 0.017 Uiso 1 1 calc R U . . .
C18 C 0.5776(3) 1.0849(2) 0.80905(18) 0.0166(4) Uani 1 1 d . . . . .
C19 C 0.4951(3) 1.1550(2) 0.71422(19) 0.0193(5) Uani 1 1 d . . . . .
H19 H 0.419701 1.237106 0.708995 0.023 Uiso 1 1 calc R U . . .
C20 C 0.5233(3) 1.1045(2) 0.62657(18) 0.0194(5) Uani 1 1 d . . . . .
H20 H 0.465659 1.151827 0.561008 0.023 Uiso 1 1 calc R U . . .
C21 C 0.6352(3) 0.9853(2) 0.63370(17) 0.0163(4) Uani 1 1 d . . . . .
H21 H 0.655765 0.951609 0.572898 0.020 Uiso 1 1 calc R U . . .
C22 C 1.1322(3) 0.8463(2) 0.66742(17) 0.0160(4) Uani 1 1 d . . . . .
C23 C 1.2248(3) 0.9374(3) 0.7912(2) 0.0322(6) Uani 1 1 d . . . . .
H23A H 1.276525 0.982478 0.725902 0.039 Uiso 1 1 calc R U . . .
H23B H 1.325192 0.876439 0.835471 0.039 Uiso 1 1 calc R U . . .
C24 C 1.1165(3) 1.0274(2) 0.8525(2) 0.0232(5) Uani 1 1 d . . . . .
H24A H 1.015929 1.086146 0.808744 0.035 Uiso 1 1 calc R U . . .
H24B H 1.193486 1.073431 0.870727 0.035 Uiso 1 1 calc R U . . .
H24C H 1.069299 0.981700 0.918212 0.035 Uiso 1 1 calc R U . . .
C25 C 1.1011(3) 0.7700(2) 0.46295(18) 0.0252(5) Uani 1 1 d . . . . .
H25A H 1.191622 0.809589 0.474898 0.038 Uiso 1 1 calc R U . . .
H25B H 1.030314 0.821459 0.399734 0.038 Uiso 1 1 calc R U . . .
H25C H 1.161482 0.687258 0.451714 0.038 Uiso 1 1 calc R U . . .
Br1 Br -0.09138(3) 0.30743(2) 0.97706(2) 0.02319(7) Uani 1 1 d . . . . .
Br02 Br 0.53988(3) 1.15657(2) 0.92791(2) 0.02430(7) Uani 1 1 d . . . . .
N4 N 0.7453(2) 0.69999(16) 0.72230(13) 0.0127(3) Uani 1 1 d . . . . .
N8 N 0.8438(2) 0.70151(17) 0.54411(14) 0.0157(4) Uani 1 1 d . . . . .
O3 O 0.6193(2) 0.67078(15) 0.89016(12) 0.0187(3) Uani 1 1 d . . . . .
O22 O 1.2556(2) 0.86504(19) 0.60843(14) 0.0291(4) Uani 1 1 d . . . . .
O23 O 1.1070(2) 0.87346(17) 0.76288(13) 0.0233(4) Uani 1 1 d . . . . .
S1 S 0.58597(7) 0.59113(5) 0.62358(4) 0.01587(11) Uani 1 1 d . . . . .

loop_
_atom_site_aniso_label
_atom_site_aniso_U_11
_atom_site_aniso_U_22
_atom_site_aniso_U_33
_atom_site_aniso_U_23
_atom_site_aniso_U_13
_atom_site_aniso_U_12
C2 0.0164(10) 0.0127(10) 0.0142(10) -0.0026(8) -0.0012(8) -0.0023(8)
C3 0.0150(10) 0.0112(9) 0.0142(10) -0.0025(8) 0.0016(8) -0.0018(8)
C5 0.0115(9) 0.0123(9) 0.0106(9) -0.0039(7) 0.0017(7) -0.0022(8)
C6 0.0114(9) 0.0131(9) 0.0134(10) -0.0026(8) 0.0024(8) -0.0014(8)
C7 0.0134(10) 0.0143(10) 0.0166(10) -0.0031(8) 0.0016(8) -0.0005(8)
C8A 0.0146(10) 0.0117(9) 0.0136(10) -0.0037(8) -0.0017(8) -0.0006(8)
C9 0.0181(10) 0.0148(10) 0.0136(10) -0.0020(8) -0.0006(8) -0.0035(8)
C10 0.0169(10) 0.0106(9) 0.0172(10) -0.0024(8) -0.0022(8) -0.0008(8)
C11 0.0175(10) 0.0133(10) 0.0163(10) -0.0024(8) -0.0016(8) -0.0019(8)
C12 0.0175(11) 0.0117(9) 0.0198(11) -0.0026(8) 0.0017(8) -0.0021(8)
C13 0.0149(10) 0.0148(10) 0.0243(11) -0.0066(9) -0.0022(9) -0.0029(8)
C14 0.0166(11) 0.0163(10) 0.0202(11) -0.0063(9) -0.0036(9) 0.0019(8)
C15 0.0158(10) 0.0144(10) 0.0156(10) -0.0031(8) 0.0007(8) -0.0010(8)
C16 0.0079(9) 0.0134(9) 0.0165(10) -0.0031(8) 0.0028(8) -0.0036(8)
C17 0.0091(9) 0.0148(10) 0.0172(10) -0.0050(8) 0.0014(8) -0.0014(8)
C18 0.0105(10) 0.0162(10) 0.0242(11) -0.0100(9) 0.0041(8) -0.0019(8)
C19 0.0123(10) 0.0130(10) 0.0292(12) -0.0032(9) 0.0008(9) -0.0002(8)
C20 0.0152(10) 0.0184(11) 0.0186(11) 0.0017(8) -0.0007(8) -0.0011(8)
C21 0.0146(10) 0.0164(10) 0.0160(10) -0.0029(8) 0.0008(8) -0.0026(8)
C22 0.0135(10) 0.0150(10) 0.0174(10) -0.0048(8) -0.0002(8) 0.0000(8)
C23 0.0219(13) 0.0533(18) 0.0392(15) -0.0324(14) 0.0137(11) -0.0229(12)
C24 0.0207(12) 0.0210(11) 0.0302(13) -0.0098(10) 0.0011(10) -0.0068(9)
C25 0.0266(13) 0.0371(14) 0.0169(11) -0.0117(10) 0.0089(9) -0.0148(11)
Br1 0.02570(13) 0.02400(13) 0.02347(13) -0.00592(9) 0.00579(9) -0.01413(10)
Br02 0.02318(13) 0.02109(12) 0.03056(14) -0.01695(10) 0.00050(10) 0.00037(9)
N4 0.0147(8) 0.0114(8) 0.0115(8) -0.0029(6) 0.0013(7) -0.0030(7)
N8 0.0168(9) 0.0156(9) 0.0136(9) -0.0046(7) 0.0005(7) -0.0016(7)
O3 0.0221(8) 0.0241(8) 0.0135(7) -0.0063(6) 0.0026(6) -0.0111(7)
O22 0.0240(9) 0.0486(11) 0.0226(9) -0.0154(8) 0.0120(7) -0.0196(8)
O23 0.0200(8) 0.0371(10) 0.0229(8) -0.0189(7) 0.0099(7) -0.0161(7)
S1 0.0170(3) 0.0183(3) 0.0142(2) -0.0068(2) 0.0011(2) -0.0057(2)

loop_
_atom_type_symbol
_atom_type_description
_atom_type_scat_dispersion_real
_atom_type_scat_dispersion_imag
_atom_type_scat_source
C C 0.0033 0.0016 'International Tables Vol C Tables 4.2.6.8 and 6.1.1.4'
H H 0.0000 0.0000 'International Tables Vol C Tables 4.2.6.8 and 6.1.1.4'
Br Br -0.2901 2.4595 'International Tables Vol C Tables 4.2.6.8 and 6.1.1.4'
N N 0.0061 0.0033 'International Tables Vol C Tables 4.2.6.8 and 6.1.1.4'
O O 0.0106 0.0060 'International Tables Vol C Tables 4.2.6.8 and 6.1.1.4'
S S 0.1246 0.1234 'International Tables Vol C Tables 4.2.6.8 and 6.1.1.4'

loop_
_geom_angle_atom_site_label_1
_geom_angle_atom_site_label_2
_geom_angle_atom_site_label_3
_geom_angle
_geom_angle_site_symmetry_1
_geom_angle_site_symmetry_3
_geom_angle_publ_flag
C9 C2 C3 119.99(19) . . ?
C9 C2 S1 129.70(18) . . ?
C3 C2 S1 110.28(15) . . ?
O3 C3 N4 123.4(2) . . ?
O3 C3 C2 126.38(19) . . ?
N4 C3 C2 110.19(18) . . ?
N4 C5 C6 108.24(16) . . ?
N4 C5 C16 110.34(16) . . ?
C6 C5 C16 110.41(16) . . ?
N4 C5 H5 109.3 . . ?
C6 C5 H5 109.3 . . ?
C16 C5 H5 109.3 . . ?
C7 C6 C22 123.18(19) . . ?
C7 C6 C5 121.47(19) . . ?
C22 C6 C5 115.16(17) . . ?
C6 C7 N8 122.32(19) . . ?
C6 C7 C25 126.5(2) . . ?
N8 C7 C25 111.18(19) . . ?
N8 C8A N4 126.6(2) . . ?
N8 C8A S1 121.61(17) . . ?
N4 C8A S1 111.80(15) . . ?
C2 C9 C10 130.8(2) . . ?
C2 C9 H9 114.6 . . ?
C10 C9 H9 114.6 . . ?
C15 C10 C11 118.8(2) . . ?
C15 C10 C9 124.3(2) . . ?
C11 C10 C9 116.88(19) . . ?
C12 C11 C10 119.4(2) . . ?
C12 C11 H11 120.3 . . ?
C10 C11 H11 120.3 . . ?
C11 C12 C13 122.2(2) . . ?
C11 C12 Br1 118.83(17) . . ?
C13 C12 Br1 118.96(16) . . ?
C12 C13 C14 118.4(2) . . ?
C12 C13 H13 120.8 . . ?
C14 C13 H13 120.8 . . ?
C15 C14 C13 120.5(2) . . ?
C15 C14 H14 119.8 . . ?
C13 C14 H14 119.8 . . ?
C14 C15 C10 120.7(2) . . ?
C14 C15 H15 119.6 . . ?
C10 C15 H15 119.6 . . ?
C21 C16 C17 120.4(2) . . ?
C21 C16 C5 119.60(19) . . ?
C17 C16 C5 119.98(18) . . ?
C18 C17 C16 118.5(2) . . ?
C18 C17 H17 120.7 . . ?
C16 C17 H17 120.7 . . ?
C19 C18 C17 121.6(2) . . ?
C19 C18 Br02 118.60(16) . . ?
C17 C18 Br02 119.77(17) . . ?
C18 C19 C20 119.2(2) . . ?
C18 C19 H19 120.4 . . ?
C20 C19 H19 120.4 . . ?
C19 C20 C21 120.5(2) . . ?
C19 C20 H20 119.8 . . ?
C21 C20 H20 119.8 . . ?
C20 C21 C16 119.8(2) . . ?
C20 C21 H21 120.1 . . ?
C16 C21 H21 120.1 . . ?
O22 C22 O23 122.8(2) . . ?
O22 C22 C6 127.4(2) . . ?
O23 C22 C6 109.87(17) . . ?
O23 C23 C24 108.27(19) . . ?
O23 C23 H23A 110.0 . . ?
C24 C23 H23A 110.0 . . ?
O23 C23 H23B 110.0 . . ?
C24 C23 H23B 110.0 . . ?
H23A C23 H23B 108.4 . . ?
C23 C24 H24A 109.5 . . ?
C23 C24 H24B 109.5 . . ?
H24A C24 H24B 109.5 . . ?
C23 C24 H24C 109.5 . . ?
H24A C24 H24C 109.5 . . ?
H24B C24 H24C 109.5 . . ?
C7 C25 H25A 109.5 . . ?
C7 C25 H25B 109.5 . . ?
H25A C25 H25B 109.5 . . ?
C7 C25 H25C 109.5 . . ?
H25A C25 H25C 109.5 . . ?
H25B C25 H25C 109.5 . . ?
C8A N4 C3 116.38(18) . . ?
C8A N4 C5 120.90(17) . . ?
C3 N4 C5 122.17(17) . . ?
C8A N8 C7 116.36(18) . . ?
C22 O23 C23 117.87(17) . . ?
C8A S1 C2 91.32(10) . . ?

loop_
_geom_bond_atom_site_label_1
_geom_bond_atom_site_label_2
_geom_bond_distance
_geom_bond_site_symmetry_2
_geom_bond_publ_flag
C2 C9 1.347(3) . ?
C2 C3 1.481(3) . ?
C2 S1 1.758(2) . ?
C3 O3 1.215(3) . ?
C3 N4 1.385(3) . ?
C5 N4 1.469(3) . ?
C5 C6 1.524(3) . ?
C5 C16 1.530(3) . ?
C5 H5 1.0000 . ?
C6 C7 1.347(3) . ?
C6 C22 1.483(3) . ?
C7 N8 1.416(3) . ?
C7 C25 1.502(3) . ?
C8A N8 1.284(3) . ?
C8A N4 1.368(3) . ?
C8A S1 1.752(2) . ?
C9 C10 1.457(3) . ?
C9 H9 0.9500 . ?
C10 C15 1.397(3) . ?
C10 C11 1.402(3) . ?
C11 C12 1.379(3) . ?
C11 H11 0.9500 . ?
C12 C13 1.381(3) . ?
C12 Br1 1.899(2) . ?
C13 C14 1.393(3) . ?
C13 H13 0.9500 . ?
C14 C15 1.385(3) . ?
C14 H14 0.9500 . ?
C15 H15 0.9500 . ?
C16 C21 1.387(3) . ?
C16 C17 1.391(3) . ?
C17 C18 1.392(3) . ?
C17 H17 0.9500 . ?
C18 C19 1.376(3) . ?
C18 Br02 1.897(2) . ?
C19 C20 1.383(3) . ?
C19 H19 0.9500 . ?
C20 C21 1.387(3) . ?
C20 H20 0.9500 . ?
C21 H21 0.9500 . ?
C22 O22 1.205(3) . ?
C22 O23 1.340(3) . ?
C23 O23 1.446(3) . ?
C23 C24 1.497(3) . ?
C23 H23A 0.9900 . ?
C23 H23B 0.9900 . ?
C24 H24A 0.9800 . ?
C24 H24B 0.9800 . ?
C24 H24C 0.9800 . ?
C25 H25A 0.9800 . ?
C25 H25B 0.9800 . ?
C25 H25C 0.9800 . ?
